data_7036969
loop_
_publ_author_name
'Zhou, Jian'
'Zhu, Bo-Wen'
'Luan, Jie'
'Liu, Zhan'
'Fang, Jing-Kun'
'Bao, Xin'
'Peng, Guo'
'Tucek, Jiri'
'Bao, Song-Song'
'Zheng, Li-Min'

_publ_section_title
;
 In air a spin crossover active iron(ii) complex of amine/NCBH3(-) ligands
 is converted to a low spin complex of imine/CN(-) ligands.
;
_journal_issue 47
_journal_name_full 'Dalton transactions (Cambridge, England : 2003)'
_journal_page_first 20551
_journal_page_last 20561
_journal_paper_doi 10.1039/c5dt03464g
_journal_volume 44
_journal_year 2015
_chemical_formula_moiety 'C16 H20 Fe N6 O3'
_chemical_formula_sum 'C16 H20 Fe N6 O3'
_chemical_formula_weight 400.23
_chemical_name_systematic
;
 ?
;
_space_group_crystal_system triclinic
_space_group_IT_number 2
_space_group_name_Hall '-P 1'
_space_group_name_H-M_alt 'P -1'
_symmetry_space_group_name_Hall '-P 1'
_symmetry_space_group_name_H-M 'P -1'
_atom_sites_solution_hydrogens mixed
_atom_sites_solution_primary direct
_atom_sites_solution_secondary difmap
_audit_creation_method SHELXL-2013
_audit_update_record
;
2015-10-25 deposited with the CCDC.
2015-10-28 downloaded from the CCDC.
;
_cell_angle_alpha 105.378(2)
_cell_angle_beta 91.266(3)
_cell_angle_gamma 101.044(3)
_cell_formula_units_Z 2
_cell_length_a 7.3852(12)
_cell_length_b 11.0858(18)
_cell_length_c 11.912(2)
_cell_measurement_reflns_used 3619
_cell_measurement_temperature 298(2)
_cell_measurement_theta_max 28.32
_cell_measurement_theta_min 2.82
_cell_volume 920.2(3)
_computing_cell_refinement APEX2
_computing_data_collection 'APEX2 (Bruker, 2011)'
_computing_data_reduction APEX2
_computing_molecular_graphics
;
OLEX2 (Dolomanov et al., 2009) and DIAMOND (Brandenburg & Putz, 2005)'
;
_computing_publication_material OLEX2
_computing_structure_refinement 'SHELXL-2013 (Sheldrick, 2013)'
_computing_structure_solution 'SHELXS-97 (Sheldrick, 2008)'
_diffrn_ambient_temperature 298(2)
_diffrn_measured_fraction_theta_full 0.993
_diffrn_measured_fraction_theta_max 0.980
_diffrn_measurement_device_type 'APEX2 CCD detector'
_diffrn_measurement_method 'omega scan'
_diffrn_radiation_type MoK\a
_diffrn_radiation_wavelength 0.71073
_diffrn_reflns_av_R_equivalents 0.0242
_diffrn_reflns_av_unetI/netI 0.0363
_diffrn_reflns_laue_measured_fraction_full 0.993
_diffrn_reflns_laue_measured_fraction_max 0.980
_diffrn_reflns_limit_h_max 9
_diffrn_reflns_limit_h_min -8
_diffrn_reflns_limit_k_max 14
_diffrn_reflns_limit_k_min -14
_diffrn_reflns_limit_l_max 15
_diffrn_reflns_limit_l_min -15
_diffrn_reflns_number 6665
_diffrn_reflns_point_group_measured_fraction_full 0.993
_diffrn_reflns_point_group_measured_fraction_max 0.980
_diffrn_reflns_theta_full 25.242
_diffrn_reflns_theta_max 28.460
_diffrn_reflns_theta_min 1.778
_diffrn_source 'fine-focus sealed tube'
_exptl_absorpt_coefficient_mu 0.848
_exptl_absorpt_correction_T_max 0.7454
_exptl_absorpt_correction_T_min 0.6400
_exptl_absorpt_correction_type multi-scan
_exptl_absorpt_process_details 'SADABS (Bruker, 2013)'
_exptl_crystal_colour 'dark violet'
_exptl_crystal_density_diffrn 1.444
_exptl_crystal_density_method 'not measured'
_exptl_crystal_description column
_exptl_crystal_F_000 416
_exptl_crystal_size_max 0.360
_exptl_crystal_size_mid 0.230
_exptl_crystal_size_min 0.210
_refine_diff_density_max 0.471
_refine_diff_density_min -0.496
_refine_diff_density_rms 0.059
_refine_ls_extinction_method none
_refine_ls_goodness_of_fit_ref 1.016
_refine_ls_hydrogen_treatment mixed
_refine_ls_matrix_type full
_refine_ls_number_parameters 256
_refine_ls_number_reflns 4556
_refine_ls_number_restraints 10
_refine_ls_restrained_S_all 1.016
_refine_ls_R_factor_all 0.0407
_refine_ls_R_factor_gt 0.0348
_refine_ls_shift/su_max 0.001
_refine_ls_shift/su_mean 0.000
_refine_ls_structure_factor_coef Fsqd
_refine_ls_weighting_details 'w=1/[\s^2^(Fo^2^)+(0.0486P)^2^+0.3190P] where P=(Fo^2^+2Fc^2^)/3'
_refine_ls_weighting_scheme calc
_refine_ls_wR_factor_gt 0.0918
_refine_ls_wR_factor_ref 0.0963
_reflns_Friedel_coverage 0.000
_reflns_number_gt 3996
_reflns_number_total 4556
_reflns_threshold_expression 'I > 2\s(I)'
_cod_data_source_file c5dt03464g2.cif
_cod_data_source_block 2_298K
_cod_depositor_comments 'Adding full bibliography for 7036967--7036970.cif.'
_cod_database_code 7036969
_shelx_space_group_comment
;
The symmetry employed for this shelxl refinement is uniquely defined
by the following loop, which should always be used as a source of
symmetry information in preference to the above space-group names.
They are only intended as comments.
;
_shelx_estimated_absorpt_t_min 0.750
_shelx_estimated_absorpt_t_max 0.842
_shelxl_version_number 2013-4

loop_
_space_group_symop_operation_xyz
'x, y, z'
'-x, -y, -z'

loop_
_atom_site_label
_atom_site_type_symbol
_atom_site_fract_x
_atom_site_fract_y
_atom_site_fract_z
_atom_site_U_iso_or_equiv
_atom_site_adp_type
_atom_site_occupancy
_atom_site_site_symmetry_order
_atom_site_calc_flag
_atom_site_refinement_flags_posn
_atom_site_refinement_flags_adp
C1 C 0.1633(3) 0.73789(18) 0.76414(17) 0.0396(4) Uani 1 1 d . .
H1 H 0.1067 0.7313 0.6916 0.048 Uiso 1 1 calc R U
C2 C 0.0617(3) 0.6825(2) 0.8401(2) 0.0558(5) Uani 1 1 d . .
H2 H -0.0607 0.6402 0.8191 0.067 Uiso 1 1 calc R U
C3 C 0.1448(4) 0.6908(3) 0.9481(2) 0.0664(7) Uani 1 1 d . .
H3 H 0.0794 0.6534 1.0003 0.080 Uiso 1 1 calc R U
C4 C 0.3252(4) 0.7551(2) 0.97700(19) 0.0562(6) Uani 1 1 d . .
H4 H 0.3835 0.7617 1.0490 0.067 Uiso 1 1 calc R U
C5 C 0.4189(3) 0.80987(18) 0.89777(16) 0.0415(4) Uani 1 1 d . .
C6 C 0.6095(3) 0.8801(2) 0.91621(17) 0.0474(5) Uani 1 1 d . .
H6 H 0.6830 0.8941 0.9847 0.057 Uiso 1 1 calc R U
C7 C 0.8525(3) 0.9924(4) 0.8240(2) 0.0878(11) Uani 1 1 d . .
H7 H 0.9406 1.0232 0.8873 0.105 Uiso 1 1 calc R U
C8 C 0.8840(4) 1.0094(4) 0.7134(3) 0.1036(14) Uani 1 1 d . .
H8 H 0.9980 1.0513 0.6976 0.124 Uiso 1 1 calc R U
C9 C 0.7696(3) 0.8600(2) 0.5209(2) 0.0500(5) Uani 1 1 d . .
H9A H 0.8981 0.8822 0.5048 0.060 Uiso 1 1 calc R U
H9B H 0.6924 0.8559 0.4525 0.060 Uiso 1 1 calc R U
C10 C 0.7326(2) 0.73271(17) 0.54761(18) 0.0391(4) Uani 1 1 d . .
C11 C 0.8136(3) 0.6320(2) 0.4936(2) 0.0509(5) Uani 1 1 d . .
H11 H 0.8948 0.6398 0.4361 0.061 Uiso 1 1 calc R U
C12 C 0.7725(3) 0.51910(19) 0.5260(2) 0.0490(5) Uani 1 1 d . .
H12 H 0.8247 0.4501 0.4900 0.059 Uiso 1 1 calc R U
C13 C 0.6543(3) 0.51048(17) 0.61166(18) 0.0428(4) Uani 1 1 d . .
H13 H 0.6272 0.4364 0.6361 0.051 Uiso 1 1 calc R U
C14 C 0.5762(3) 0.61395(16) 0.66110(16) 0.0372(4) Uani 1 1 d . .
H14 H 0.4954 0.6076 0.7190 0.045 Uiso 1 1 calc R U
C15 C 0.4176(3) 1.03529(17) 0.74257(16) 0.0390(4) Uani 1 1 d . .
C16 C 0.3415(2) 0.83250(15) 0.55288(15) 0.0304(3) Uani 1 1 d . .
Fe1 Fe 0.50655(3) 0.87926(2) 0.69288(2) 0.02989(9) Uani 1 1 d . .
N1 N 0.3391(2) 0.80056(14) 0.78989(12) 0.0337(3) Uani 1 1 d . .
N2 N 0.6675(2) 0.92134(15) 0.82951(14) 0.0396(3) Uani 1 1 d . .
N3 N 0.7283(2) 0.95773(15) 0.62278(15) 0.0403(3) Uani 1 1 d D .
H3A H 0.710(3) 1.0196(18) 0.599(2) 0.048 Uiso 1 1 d D U
N4 N 0.61151(19) 0.72318(13) 0.62956(12) 0.0311(3) Uani 1 1 d . .
N5 N 0.3621(3) 1.12774(17) 0.77518(18) 0.0585(5) Uani 1 1 d . .
N6 N 0.2459(2) 0.80436(15) 0.46776(14) 0.0405(3) Uani 1 1 d . .
O1 O 0.3350(3) 0.4952(2) 0.10659(17) 0.0669(5) Uani 1 1 d D .
H1A H 0.320(4) 0.453(3) 0.0357(16) 0.080 Uiso 1 1 d D U
H2A H 0.182(3) 0.374(3) 0.824(2) 0.080 Uiso 1 1 d D U
O2 O 0.2796(3) 0.37223(18) 0.85919(19) 0.0743(6) Uani 1 1 d D .
H1B H 0.446(3) 0.527(3) 0.119(3) 0.089 Uiso 1 1 d D U
H2B H 0.298(4) 0.298(2) 0.833(3) 0.089 Uiso 1 1 d D U
O3 O 0.9098(3) 0.3499(2) 0.76821(16) 0.0682(5) Uani 1 1 d D .
H3B H 0.862(4) 0.308(3) 0.7021(17) 0.082 Uiso 1 1 d D U
H3C H 0.834(4) 0.387(3) 0.801(2) 0.082 Uiso 1 1 d D U

loop_
_atom_site_aniso_label
_atom_site_aniso_U_11
_atom_site_aniso_U_22
_atom_site_aniso_U_33
_atom_site_aniso_U_23
_atom_site_aniso_U_13
_atom_site_aniso_U_12
C1 0.0417(10) 0.0376(9) 0.0375(9) 0.0093(7) -0.0040(7) 0.0055(7)
C2 0.0552(13) 0.0571(13) 0.0518(12) 0.0210(10) -0.0015(10) -0.0045(10)
C3 0.0782(17) 0.0703(16) 0.0484(12) 0.0287(12) 0.0001(11) -0.0073(13)
C4 0.0707(15) 0.0602(13) 0.0368(10) 0.0191(10) -0.0060(9) 0.0041(11)
C5 0.0517(11) 0.0398(9) 0.0314(9) 0.0064(7) -0.0064(7) 0.0112(8)
C6 0.0489(11) 0.0552(12) 0.0345(9) 0.0055(8) -0.0103(8) 0.0129(9)
C7 0.0327(11) 0.156(3) 0.0541(14) 0.0173(17) -0.0101(10) -0.0127(15)
C8 0.0748(19) 0.129(3) 0.091(2) 0.069(2) -0.0430(16) -0.066(2)
C9 0.0439(11) 0.0433(10) 0.0690(14) 0.0230(10) 0.0216(10) 0.0113(8)
C10 0.0299(8) 0.0345(9) 0.0523(11) 0.0098(8) 0.0034(7) 0.0084(7)
C11 0.0354(10) 0.0450(11) 0.0692(14) 0.0075(10) 0.0129(9) 0.0115(8)
C12 0.0356(9) 0.0352(9) 0.0693(14) -0.0025(9) -0.0037(9) 0.0156(8)
C13 0.0488(11) 0.0294(8) 0.0491(11) 0.0069(7) -0.0130(8) 0.0126(8)
C14 0.0470(10) 0.0311(8) 0.0347(9) 0.0092(7) -0.0049(7) 0.0115(7)
C15 0.0380(9) 0.0345(9) 0.0407(9) 0.0036(7) -0.0109(7) 0.0091(7)
C16 0.0324(8) 0.0249(7) 0.0355(8) 0.0104(6) 0.0029(6) 0.0068(6)
Fe1 0.03217(14) 0.02503(13) 0.03249(14) 0.00632(9) -0.00328(9) 0.00881(9)
N1 0.0399(8) 0.0299(7) 0.0305(7) 0.0051(5) -0.0021(6) 0.0104(6)
N2 0.0353(8) 0.0405(8) 0.0385(8) 0.0019(6) -0.0059(6) 0.0102(6)
N3 0.0401(8) 0.0308(7) 0.0532(9) 0.0201(7) -0.0034(7) 0.0039(6)
N4 0.0324(7) 0.0278(6) 0.0334(7) 0.0071(5) -0.0041(5) 0.0092(5)
N5 0.0628(12) 0.0419(9) 0.0658(12) -0.0035(9) -0.0140(9) 0.0262(9)
N6 0.0445(9) 0.0367(8) 0.0395(8) 0.0122(6) -0.0060(7) 0.0049(7)
O1 0.0613(11) 0.0812(13) 0.0556(10) 0.0168(9) 0.0166(8) 0.0101(9)
O2 0.0646(11) 0.0524(10) 0.0884(14) -0.0174(9) -0.0219(10) 0.0249(9)
O3 0.0637(11) 0.0790(13) 0.0551(10) -0.0018(9) -0.0142(8) 0.0285(9)

loop_
_atom_type_symbol
_atom_type_description
_atom_type_scat_dispersion_real
_atom_type_scat_dispersion_imag
_atom_type_scat_source
C C 0.0033 0.0016 'International Tables Vol C Tables 4.2.6.8 and 6.1.1.4'
H H 0.0000 0.0000 'International Tables Vol C Tables 4.2.6.8 and 6.1.1.4'
Fe Fe 0.3463 0.8444 'International Tables Vol C Tables 4.2.6.8 and 6.1.1.4'
N N 0.0061 0.0033 'International Tables Vol C Tables 4.2.6.8 and 6.1.1.4'
O O 0.0106 0.0060 'International Tables Vol C Tables 4.2.6.8 and 6.1.1.4'

loop_
_geom_angle_atom_site_label_1
_geom_angle_atom_site_label_2
_geom_angle_atom_site_label_3
_geom_angle
N1 C1 C2 123.10(18)
N1 C1 H1 118.4
C2 C1 H1 118.4
C1 C2 C3 119.1(2)
C1 C2 H2 120.5
C3 C2 H2 120.5
C4 C3 C2 119.0(2)
C4 C3 H3 120.5
C2 C3 H3 120.5
C3 C4 C5 119.2(2)
C3 C4 H4 120.4
C5 C4 H4 120.4
N1 C5 C4 122.28(19)
N1 C5 C6 112.49(17)
C4 C5 C6 125.22(19)
N2 C6 C5 114.04(17)
N2 C6 H6 123.0
C5 C6 H6 123.0
C8 C7 N2 112.8(2)
C8 C7 H7 123.6
N2 C7 H7 123.6
C7 C8 N3 117.1(2)
C7 C8 H8 121.4
N3 C8 H8 121.4
N3 C9 C10 108.66(16)
N3 C9 H9A 110.0
C10 C9 H9A 110.0
N3 C9 H9B 110.0
C10 C9 H9B 110.0
H9A C9 H9B 108.3
N4 C10 C11 121.67(18)
N4 C10 C9 114.57(15)
C11 C10 C9 123.76(18)
C10 C11 C12 119.2(2)
C10 C11 H11 120.4
C12 C11 H11 120.4
C13 C12 C11 119.25(18)
C13 C12 H12 120.4
C11 C12 H12 120.4
C12 C13 C14 118.64(18)
C12 C13 H13 120.7
C14 C13 H13 120.7
N4 C14 C13 123.08(18)
N4 C14 H14 118.5
C13 C14 H14 118.5
N5 C15 Fe1 177.9(2)
N6 C16 Fe1 178.58(15)
N2 Fe1 C15 92.49(7)
N2 Fe1 C16 178.81(7)
C15 Fe1 C16 88.55(7)
N2 Fe1 N1 81.26(7)
C15 Fe1 N1 91.11(8)
C16 Fe1 N1 98.15(7)
N2 Fe1 N4 89.35(6)
C15 Fe1 N4 174.60(7)
C16 Fe1 N4 89.67(6)
N1 Fe1 N4 94.19(6)
N2 Fe1 N3 84.88(7)
C15 Fe1 N3 94.25(8)
C16 Fe1 N3 95.62(7)
N1 Fe1 N3 165.34(7)
N4 Fe1 N3 80.85(6)
C1 N1 C5 117.31(16)
C1 N1 Fe1 129.01(13)
C5 N1 Fe1 113.65(13)
C6 N2 C7 125.46(19)
C6 N2 Fe1 118.45(14)
C7 N2 Fe1 115.99(15)
C8 N3 C9 113.1(2)
C8 N3 Fe1 109.03(15)
C9 N3 Fe1 108.66(11)
C8 N3 H3A 106.2(17)
C9 N3 H3A 107.1(16)
Fe1 N3 H3A 112.7(16)
C14 N4 C10 118.07(15)
C14 N4 Fe1 127.15(13)
C10 N4 Fe1 114.77(12)
H1A O1 H1B 105(2)
H2A O2 H2B 106(2)
H3B O3 H3C 107(3)

loop_
_geom_bond_atom_site_label_1
_geom_bond_atom_site_label_2
_geom_bond_distance
C1 N1 1.337(2)
C1 C2 1.381(3)
C1 H1 0.9300
C2 C3 1.386(3)
C2 H2 0.9300
C3 C4 1.373(4)
C3 H3 0.9300
C4 C5 1.382(3)
C4 H4 0.9300
C5 N1 1.372(2)
C5 C6 1.453(3)
C6 N2 1.286(3)
C6 H6 0.9300
C7 C8 1.397(4)
C7 N2 1.453(3)
C7 H7 0.9300
C8 N3 1.477(3)
C8 H8 0.9300
C9 N3 1.479(3)
C9 C10 1.504(3)
C9 H9A 0.9700
C9 H9B 0.9700
C10 N4 1.349(2)
C10 C11 1.383(3)
C11 C12 1.387(3)
C11 H11 0.9300
C12 C13 1.368(3)
C12 H12 0.9300
C13 C14 1.380(3)
C13 H13 0.9300
C14 N4 1.342(2)
C14 H14 0.9300
C15 N5 1.152(3)
C15 Fe1 1.9193(19)
C16 N6 1.158(2)
C16 Fe1 1.9354(17)
Fe1 N2 1.8917(16)
Fe1 N1 1.9521(15)
Fe1 N4 2.0028(14)
Fe1 N3 2.0088(17)
N3 H3A 0.840(16)
O1 H1A 0.843(17)
O1 H1B 0.824(17)
O2 H2A 0.829(17)
O2 H2B 0.835(17)
O3 H3B 0.832(17)
O3 H3C 0.809(17)
